data_4128532
loop_
_publ_author_name
'Kim, Jinwoo'
'Shin, Kwangmin'
'Jin, Seongho'
'Kim, Dongwook'
'Chang, Sukbok'

_publ_section_title
;
 Oxidatively Induced Reductive Elimination: Exploring the Scope and
 Catalyst Systems with Ir, Rh, and Ru Complexes.
;
_journal_issue 9
_journal_name_full 'Journal of the American Chemical Society'
_journal_page_first 4137
_journal_page_last 4146
_journal_paper_doi 10.1021/jacs.9b00364
_journal_volume 141
_journal_year 2019
_chemical_formula_sum 'C30 H27 F3 N Rh'
_chemical_formula_weight 561.43
_space_group_crystal_system triclinic
_space_group_IT_number 2
_space_group_name_Hall '-P 1'
_space_group_name_H-M_alt 'P -1'
_atom_sites_solution_hydrogens geom
_audit_creation_method SHELXL-2018/3
_cell_angle_alpha 75.5893(13)
_cell_angle_beta 87.1754(14)
_cell_angle_gamma 87.4635(14)
_cell_formula_units_Z 4
_cell_length_a 10.0608(4)
_cell_length_b 15.6796(6)
_cell_length_c 16.4999(6)
_cell_measurement_reflns_used 9686
_cell_measurement_temperature 173(2)
_cell_measurement_theta_max 34.19
_cell_measurement_theta_min 3.18
_cell_volume 2516.51(17)
_computing_cell_refinement 'Bruker APEXIII'
_computing_data_collection 'Bruker APEXIII'
_computing_data_reduction 'Bruker SAINT'
_computing_molecular_graphics ORTEP
_computing_publication_material CIFTAB
_computing_structure_refinement SHELXL
_computing_structure_solution SHELXS
_diffrn_ambient_temperature 173(2)
_diffrn_measured_fraction_theta_full 0.996
_diffrn_measured_fraction_theta_max 0.997
_diffrn_measurement_device_type 'Photon 100 CMOS detector'
_diffrn_measurement_method 'phi and omega scans'
_diffrn_radiation_type MoK\a
_diffrn_radiation_wavelength 0.71073
_diffrn_reflns_av_R_equivalents 0.0349
_diffrn_reflns_av_unetI/netI 0.0387
_diffrn_reflns_Laue_measured_fraction_full 0.996
_diffrn_reflns_Laue_measured_fraction_max 0.997
_diffrn_reflns_limit_h_max 14
_diffrn_reflns_limit_h_min -14
_diffrn_reflns_limit_k_max 22
_diffrn_reflns_limit_k_min -22
_diffrn_reflns_limit_l_max 23
_diffrn_reflns_limit_l_min -23
_diffrn_reflns_number 55156
_diffrn_reflns_point_group_measured_fraction_full 0.996
_diffrn_reflns_point_group_measured_fraction_max 0.997
_diffrn_reflns_theta_full 25.242
_diffrn_reflns_theta_max 30.000
_diffrn_reflns_theta_min 3.185
_diffrn_source 'fine-focus sealed tube'
_exptl_absorpt_coefficient_mu 0.719
_exptl_absorpt_correction_T_max 0.7468
_exptl_absorpt_correction_T_min 0.7063
_exptl_absorpt_correction_type multi-scan
_exptl_absorpt_process_details SADABS
_exptl_crystal_colour yellow
_exptl_crystal_density_diffrn 1.482
_exptl_crystal_description block
_exptl_crystal_F_000 1144
_exptl_crystal_size_max 0.258
_exptl_crystal_size_mid 0.157
_exptl_crystal_size_min 0.120
_refine_diff_density_max 0.515
_refine_diff_density_min -0.715
_refine_diff_density_rms 0.080
_refine_ls_extinction_method none
_refine_ls_goodness_of_fit_ref 1.026
_refine_ls_hydrogen_treatment constr
_refine_ls_matrix_type full
_refine_ls_number_parameters 697
_refine_ls_number_reflns 14637
_refine_ls_number_restraints 240
_refine_ls_restrained_S_all 1.053
_refine_ls_R_factor_all 0.0487
_refine_ls_R_factor_gt 0.0303
_refine_ls_shift/su_max 0.002
_refine_ls_shift/su_mean 0.000
_refine_ls_structure_factor_coef Fsqd
_refine_ls_weighting_details 'w=1/[\s^2^(Fo^2^)+(0.0313P)^2^+1.2711P] where P=(Fo^2^+2Fc^2^)/3'
_refine_ls_weighting_scheme calc
_refine_ls_wR_factor_gt 0.0664
_refine_ls_wR_factor_ref 0.0731
_reflns_Friedel_coverage 0.000
_reflns_number_gt 11443
_reflns_number_total 14637
_reflns_threshold_expression 'I > 2\s(I)'
_cod_data_source_file ja9b00364_si_003.cif
_cod_data_source_block A058_002
_cod_depositor_comments
;
The following automatic conversions were performed:

data item '_exptl_absorpt_correction_type' value 'MULTI-SCAN' was
changed to 'multi-scan' in accordance with the
/home/data/users/saulius/crontab/automatic-downloads/current/ACS/lib/dictionaries/cif_core.dic
dictionary named 'cif_core.dic' version 2.4.2 last updated on
2011-04-26.

Automatic conversion script
Id: cif_fix_values 6909 2019-04-08 15:41:33Z antanas 
;
_cod_database_code 4128532
_shelx_shelxl_version_number 2018/3
_shelx_space_group_comment
;
The symmetry employed for this shelxl refinement is uniquely defined
by the following loop, which should always be used as a source of
symmetry information in preference to the above space-group names.
They are only intended as comments.
;
_shelx_estimated_absorpt_t_min 0.836
_shelx_estimated_absorpt_t_max 0.919

loop_
_space_group_symop_operation_xyz
'x, y, z'
'-x, -y, -z'

loop_
_atom_site_label
_atom_site_type_symbol
_atom_site_fract_x
_atom_site_fract_y
_atom_site_fract_z
_atom_site_U_iso_or_equiv
_atom_site_adp_type
_atom_site_occupancy
_atom_site_site_symmetry_order
_atom_site_calc_flag
_atom_site_refinement_flags_posn
_atom_site_refinement_flags_adp
_atom_site_refinement_flags_occupancy
_atom_site_disorder_assembly
_atom_site_disorder_group
Rh1A Rh 0.76250(2) 0.80650(2) 0.22433(2) 0.01725(4) Uani 1 1 d . . . . .
N1A N 0.91090(16) 0.88641(11) 0.24359(10) 0.0240(3) Uani 1 1 d . . . . .
C1A C 0.9903(2) 0.87393(14) 0.30950(13) 0.0275(4) Uani 1 1 d . . . . .
H1A H 0.980307 0.822828 0.354234 0.033 Uiso 1 1 calc R U . . .
C2A C 1.0867(2) 0.93399(15) 0.31381(14) 0.0328(5) Uani 1 1 d . . . . .
H2A H 1.140629 0.923259 0.361202 0.039 Uiso 1 1 calc R U . . .
C3A C 1.1041(2) 1.00842(15) 0.25006(14) 0.0332(5) Uani 1 1 d . . . . .
H3A H 1.169379 1.049248 0.253338 0.040 Uiso 1 1 calc R U . . .
C4A C 1.0245(2) 1.02357(13) 0.18010(13) 0.0267(4) Uani 1 1 d . . . . .
C5A C 0.92831(19) 0.96072(12) 0.17953(12) 0.0215(4) Uani 1 1 d . . . . .
C6A C 1.0323(2) 1.09828(14) 0.10973(15) 0.0351(5) Uani 1 1 d . . . . .
H6A H 1.096388 1.141368 0.108487 0.042 Uiso 1 1 calc R U . . .
C7A C 0.75068(18) 0.90542(12) 0.11699(11) 0.0187(4) Uani 1 1 d . . . . .
C8A C 0.6688(2) 0.91544(13) 0.05125(12) 0.0265(4) Uani 1 1 d . . . . .
H8A H 0.606252 0.871551 0.052161 0.032 Uiso 1 1 calc R U . . .
C9A C 0.6751(2) 0.98893(15) -0.01745(13) 0.0322(5) Uani 1 1 d . . . . .
H9A H 0.615920 0.994094 -0.061660 0.039 Uiso 1 1 calc R U . . .
C10A C 0.7648(2) 1.05352(14) -0.02223(13) 0.0338(5) Uani 1 1 d . . . . .
H10A H 0.767940 1.102826 -0.069284 0.041 Uiso 1 1 calc R U . . .
C11A C 0.8522(2) 1.04586(13) 0.04347(13) 0.0279(4) Uani 1 1 d . . . . .
C12A C 0.84236(19) 0.97157(12) 0.11165(12) 0.0221(4) Uani 1 1 d . . . . .
C13A C 0.9506(2) 1.10900(14) 0.04483(15) 0.0352(5) Uani 1 1 d . . . . .
H13A H 0.958545 1.159464 -0.000800 0.042 Uiso 1 1 calc R U . . .
C14A C 0.89698(19) 0.74702(12) 0.15819(11) 0.0208(4) Uani 1 1 d . . . . .
C15A C 1.0287(2) 0.72695(14) 0.18178(13) 0.0280(4) Uani 1 1 d . . . . .
H15A H 1.059835 0.746897 0.227073 0.034 Uiso 1 1 calc R U . . .
C16A C 1.1147(2) 0.67875(15) 0.14077(14) 0.0337(5) Uani 1 1 d . . . . .
H16A H 1.203791 0.666567 0.157874 0.040 Uiso 1 1 calc R U . . .
C17A C 1.0719(2) 0.64823(14) 0.07511(13) 0.0303(5) Uani 1 1 d . . . . .
C18A C 0.9427(2) 0.66708(14) 0.04997(13) 0.0294(4) Uani 1 1 d . . . . .
H18A H 0.912123 0.646170 0.005101 0.035 Uiso 1 1 calc R U . . .
C19A C 0.8579(2) 0.71657(13) 0.09040(12) 0.0255(4) Uani 1 1 d . . . . .
H19A H 0.770061 0.730357 0.071432 0.031 Uiso 1 1 calc R U . . .
C20A C 1.1642(3) 0.5952(2) 0.03267(17) 0.0528(7) Uani 1 1 d . U . . .
F1A1 F 1.2912(2) 0.6134(3) 0.0331(2) 0.0976(12) Uani 0.843(5) 1 d . U P A 1
F2A1 F 1.1370(3) 0.5985(3) -0.04519(15) 0.0811(11) Uani 0.843(5) 1 d . U P A 1
F3A1 F 1.1618(4) 0.50791(17) 0.07094(17) 0.0995(12) Uani 0.843(5) 1 d . U P A 1
F1A2 F 1.2509(15) 0.5559(11) 0.0757(8) 0.063(3) Uani 0.157(5) 1 d . U P A 2
F2A2 F 1.2399(17) 0.6610(10) -0.0246(11) 0.091(4) Uani 0.157(5) 1 d . U P A 2
F3A2 F 1.1100(19) 0.5555(13) -0.0113(12) 0.084(4) Uani 0.157(5) 1 d . U P A 2
C21A C 0.6775(2) 0.67710(13) 0.29042(13) 0.0270(4) Uani 1 1 d . . . . .
C22A C 0.7104(2) 0.72047(13) 0.35169(13) 0.0282(4) Uani 1 1 d . . . . .
C23A C 0.6312(2) 0.80116(13) 0.33946(12) 0.0269(4) Uani 1 1 d . . . . .
C24A C 0.5499(2) 0.80648(13) 0.27132(13) 0.0265(4) Uani 1 1 d . . . . .
C25A C 0.5813(2) 0.73103(13) 0.23778(12) 0.0258(4) Uani 1 1 d . . . . .
C26A C 0.7305(3) 0.58847(14) 0.28293(18) 0.0461(6) Uani 1 1 d . . . . .
H26A H 0.815785 0.575207 0.310423 0.069 Uiso 1 1 calc R U . . .
H26B H 0.743615 0.588721 0.223624 0.069 Uiso 1 1 calc R U . . .
H26C H 0.666883 0.543502 0.309854 0.069 Uiso 1 1 calc R U . . .
C27A C 0.7970(3) 0.68327(18) 0.42497(16) 0.0513(7) Uani 1 1 d . . . . .
H27A H 0.746106 0.642037 0.468654 0.077 Uiso 1 1 calc R U . . .
H27B H 0.826258 0.731328 0.447383 0.077 Uiso 1 1 calc R U . . .
H27C H 0.874930 0.652235 0.406558 0.077 Uiso 1 1 calc R U . . .
C28A C 0.6367(3) 0.86569(17) 0.39262(16) 0.0469(7) Uani 1 1 d . . . . .
H28A H 0.580818 0.917933 0.369078 0.070 Uiso 1 1 calc R U . . .
H28B H 0.728851 0.883010 0.393819 0.070 Uiso 1 1 calc R U . . .
H28C H 0.604015 0.838306 0.449703 0.070 Uiso 1 1 calc R U . . .
C29A C 0.4446(2) 0.87579(17) 0.23970(18) 0.0482(7) Uani 1 1 d . . . . .
H29A H 0.356478 0.850704 0.254054 0.072 Uiso 1 1 calc R U . . .
H29B H 0.455807 0.896903 0.178745 0.072 Uiso 1 1 calc R U . . .
H29C H 0.452630 0.925074 0.265636 0.072 Uiso 1 1 calc R U . . .
C30A C 0.5066(3) 0.70389(18) 0.17263(15) 0.0449(6) Uani 1 1 d . . . . .
H30A H 0.567918 0.673590 0.140221 0.067 Uiso 1 1 calc R U . . .
H30B H 0.466648 0.756219 0.135121 0.067 Uiso 1 1 calc R U . . .
H30C H 0.436273 0.664068 0.199872 0.067 Uiso 1 1 calc R U . . .
Rh1B Rh 0.47517(2) 0.27274(2) 0.27552(2) 0.01936(4) Uani 1 1 d . . . . .
N1B N 0.29387(17) 0.33582(11) 0.29675(10) 0.0256(4) Uani 1 1 d . . . . .
C1B C 0.2576(2) 0.42060(15) 0.26984(14) 0.0323(5) Uani 1 1 d . . . . .
H1B H 0.317846 0.459028 0.233759 0.039 Uiso 1 1 calc R U . . .
C2B C 0.1354(2) 0.45547(17) 0.29225(15) 0.0406(6) Uani 1 1 d . . . . .
H2B H 0.113440 0.516298 0.271330 0.049 Uiso 1 1 calc R U . . .
C3B C 0.0476(2) 0.40196(19) 0.34421(16) 0.0430(6) Uani 1 1 d . . . . .
H3B H -0.035335 0.425370 0.360420 0.052 Uiso 1 1 calc R U . . .
C4B C 0.0802(2) 0.31240(17) 0.37358(13) 0.0352(5) Uani 1 1 d . . . . .
C5B C 0.2055(2) 0.28157(15) 0.34863(12) 0.0277(4) Uani 1 1 d . . . . .
C6B C -0.0041(2) 0.2490(2) 0.42751(16) 0.0478(7) Uani 1 1 d . . . . .
H6B H -0.089773 0.267479 0.444716 0.057 Uiso 1 1 calc R U . . .
C7B C 0.3791(2) 0.16969(13) 0.35043(12) 0.0257(4) Uani 1 1 d . . . . .
C8B C 0.4222(3) 0.08291(14) 0.38100(14) 0.0354(5) Uani 1 1 d . . . . .
H8B H 0.508805 0.064441 0.365264 0.042 Uiso 1 1 calc R U . . .
C9B C 0.3392(3) 0.02173(15) 0.43517(15) 0.0464(7) Uani 1 1 d . . . . .
H9B H 0.371159 -0.037390 0.454898 0.056 Uiso 1 1 calc R U . . .
C10B C 0.2143(3) 0.04482(17) 0.46014(15) 0.0471(7) Uani 1 1 d . . . . .
H10B H 0.161000 0.002181 0.497039 0.057 Uiso 1 1 calc R U . . .
C11B C 0.1648(2) 0.13177(16) 0.43117(13) 0.0376(6) Uani 1 1 d . . . . .
C12B C 0.2497(2) 0.19218(14) 0.37685(12) 0.0279(4) Uani 1 1 d . . . . .
C13B C 0.0355(3) 0.1647(2) 0.45398(15) 0.0482(7) Uani 1 1 d . . . . .
H13B H -0.023705 0.124791 0.489224 0.058 Uiso 1 1 calc R U . . .
C14B C 0.53933(19) 0.29677(12) 0.38314(11) 0.0211(4) Uani 1 1 d . . . . .
C15B C 0.6050(2) 0.23346(13) 0.44438(12) 0.0255(4) Uani 1 1 d . . . . .
H15B H 0.612407 0.174462 0.439079 0.031 Uiso 1 1 calc R U . . .
C16B C 0.6598(2) 0.25360(14) 0.51281(13) 0.0289(4) Uani 1 1 d . . . . .
H16B H 0.702009 0.208501 0.553880 0.035 Uiso 1 1 calc R U . . .
C17B C 0.6530(2) 0.33925(14) 0.52102(13) 0.0284(4) Uani 1 1 d . . . . .
C18B C 0.5882(2) 0.40404(14) 0.46134(14) 0.0328(5) Uani 1 1 d . . . . .
H18B H 0.582723 0.463144 0.466417 0.039 Uiso 1 1 calc R U . . .
C19B C 0.5314(2) 0.38244(13) 0.39428(13) 0.0288(4) Uani 1 1 d . . . . .
H19B H 0.485804 0.427269 0.354767 0.035 Uiso 1 1 calc R U . . .
C20B C 0.7173(3) 0.36430(18) 0.59060(15) 0.0428(6) Uani 1 1 d . U . . .
F1B1 F 0.7386(9) 0.2936(4) 0.6577(4) 0.0609(14) Uani 0.62(2) 1 d . U P B 1
F2B1 F 0.6463(11) 0.4218(7) 0.6235(7) 0.075(2) Uani 0.62(2) 1 d . U P B 1
F3B1 F 0.8363(7) 0.3962(8) 0.5696(5) 0.0757(19) Uani 0.62(2) 1 d . U P B 1
F1B2 F 0.7853(17) 0.3034(9) 0.6372(10) 0.075(3) Uani 0.38(2) 1 d . U P B 2
F2B2 F 0.6304(14) 0.3984(10) 0.6375(8) 0.060(2) Uani 0.38(2) 1 d . U P B 2
F3B2 F 0.7986(16) 0.4335(10) 0.5608(7) 0.076(3) Uani 0.38(2) 1 d . U P B 2
C21B C 0.6698(2) 0.31336(14) 0.20890(12) 0.0254(4) Uani 1 1 d . . . . .
C22B C 0.6506(2) 0.22062(14) 0.22031(13) 0.0316(5) Uani 1 1 d . . . . .
C23B C 0.5402(2) 0.21246(14) 0.17032(13) 0.0314(5) Uani 1 1 d . . . . .
C24B C 0.4874(2) 0.29709(14) 0.13518(12) 0.0273(4) Uani 1 1 d . . . . .
C25B C 0.5685(2) 0.35995(13) 0.15913(12) 0.0234(4) Uani 1 1 d . . . . .
C26B C 0.7823(2) 0.35199(18) 0.24198(15) 0.0406(6) Uani 1 1 d . . . . .
H26D H 0.861256 0.352881 0.204545 0.061 Uiso 1 1 calc R U . . .
H26E H 0.802227 0.316149 0.298020 0.061 Uiso 1 1 calc R U . . .
H26F H 0.757367 0.412254 0.245071 0.061 Uiso 1 1 calc R U . . .
C27B C 0.7469(3) 0.14823(18) 0.26050(18) 0.0547(8) Uani 1 1 d . . . . .
H27D H 0.702407 0.091777 0.274047 0.082 Uiso 1 1 calc R U . . .
H27E H 0.777906 0.159923 0.311951 0.082 Uiso 1 1 calc R U . . .
H27F H 0.823103 0.145793 0.221717 0.082 Uiso 1 1 calc R U . . .
C28B C 0.4966(3) 0.12676(18) 0.15676(19) 0.0573(8) Uani 1 1 d . . . . .
H28D H 0.404769 0.133720 0.138375 0.086 Uiso 1 1 calc R U . . .
H28E H 0.501580 0.080976 0.209289 0.086 Uiso 1 1 calc R U . . .
H28F H 0.555171 0.109711 0.113789 0.086 Uiso 1 1 calc R U . . .
C29B C 0.3734(3) 0.3207(2) 0.07765(15) 0.0481(7) Uani 1 1 d . . . . .
H29D H 0.407863 0.342386 0.019907 0.072 Uiso 1 1 calc R U . . .
H29E H 0.316608 0.366678 0.093721 0.072 Uiso 1 1 calc R U . . .
H29F H 0.321102 0.268393 0.081718 0.072 Uiso 1 1 calc R U . . .
C30B C 0.5557(3) 0.45854(14) 0.12793(15) 0.0379(5) Uani 1 1 d . . . . .
H30D H 0.573708 0.486062 0.173291 0.057 Uiso 1 1 calc R U . . .
H30E H 0.465133 0.475277 0.109155 0.057 Uiso 1 1 calc R U . . .
H30F H 0.619728 0.478495 0.081037 0.057 Uiso 1 1 calc R U . . .

loop_
_atom_site_aniso_label
_atom_site_aniso_U_11
_atom_site_aniso_U_22
_atom_site_aniso_U_33
_atom_site_aniso_U_23
_atom_site_aniso_U_13
_atom_site_aniso_U_12
Rh1A 0.01786(7) 0.01701(7) 0.01696(7) -0.00384(5) -0.00173(5) -0.00222(5)
N1A 0.0233(8) 0.0245(8) 0.0253(8) -0.0077(7) -0.0003(7) -0.0037(7)
C1A 0.0296(11) 0.0300(10) 0.0243(10) -0.0082(8) -0.0039(8) -0.0049(9)
C2A 0.0276(11) 0.0413(12) 0.0338(11) -0.0157(10) -0.0057(9) -0.0060(10)
C3A 0.0266(11) 0.0325(11) 0.0444(13) -0.0157(10) 0.0020(9) -0.0104(9)
C4A 0.0238(10) 0.0228(9) 0.0347(11) -0.0103(8) 0.0062(8) -0.0048(8)
C5A 0.0206(9) 0.0199(9) 0.0250(9) -0.0084(7) 0.0040(7) -0.0017(7)
C6A 0.0334(12) 0.0251(10) 0.0456(13) -0.0068(9) 0.0073(10) -0.0096(9)
C7A 0.0180(9) 0.0200(8) 0.0181(8) -0.0052(7) -0.0002(7) 0.0022(7)
C8A 0.0272(10) 0.0276(10) 0.0237(10) -0.0046(8) -0.0032(8) 0.0017(8)
C9A 0.0349(12) 0.0361(12) 0.0229(10) -0.0021(9) -0.0070(9) 0.0062(10)
C10A 0.0421(13) 0.0260(10) 0.0273(11) 0.0027(8) 0.0012(9) 0.0064(10)
C11A 0.0305(11) 0.0221(9) 0.0281(10) -0.0021(8) 0.0059(8) 0.0010(8)
C12A 0.0230(10) 0.0202(9) 0.0226(9) -0.0052(7) 0.0034(7) 0.0008(8)
C13A 0.0387(13) 0.0221(10) 0.0396(12) 0.0003(9) 0.0108(10) -0.0048(9)
C14A 0.0232(9) 0.0180(8) 0.0197(9) -0.0019(7) 0.0010(7) -0.0015(7)
C15A 0.0260(10) 0.0332(11) 0.0263(10) -0.0096(9) -0.0065(8) 0.0015(9)
C16A 0.0234(11) 0.0426(13) 0.0336(11) -0.0073(10) -0.0060(9) 0.0084(10)
C17A 0.0296(11) 0.0320(11) 0.0266(10) -0.0048(9) 0.0027(8) 0.0095(9)
C18A 0.0325(11) 0.0317(11) 0.0260(10) -0.0111(9) -0.0020(8) 0.0031(9)
C19A 0.0213(10) 0.0309(10) 0.0254(10) -0.0091(8) -0.0035(8) 0.0007(8)
C20A 0.0491(16) 0.0705(19) 0.0395(14) -0.0203(13) -0.0021(12) 0.0284(14)
F1A1 0.0366(13) 0.155(3) 0.123(3) -0.083(3) 0.0115(14) 0.0205(16)
F2A1 0.0790(18) 0.132(3) 0.0357(12) -0.0370(14) -0.0015(11) 0.0552(19)
F3A1 0.149(3) 0.0553(15) 0.0893(19) -0.0216(13) 0.0207(18) 0.0484(17)
F1A2 0.057(5) 0.069(5) 0.062(5) -0.021(4) 0.001(4) 0.041(4)
F2A2 0.081(6) 0.098(6) 0.084(6) -0.017(5) 0.054(5) 0.015(5)
F3A2 0.093(7) 0.095(7) 0.084(7) -0.065(5) 0.001(5) 0.019(5)
C21A 0.0274(11) 0.0204(9) 0.0318(11) -0.0036(8) 0.0039(8) -0.0077(8)
C22A 0.0288(11) 0.0272(10) 0.0258(10) 0.0010(8) -0.0045(8) -0.0089(9)
C23A 0.0326(11) 0.0267(10) 0.0219(9) -0.0070(8) 0.0077(8) -0.0093(9)
C24A 0.0201(10) 0.0269(10) 0.0288(10) -0.0009(8) 0.0059(8) -0.0026(8)
C25A 0.0239(10) 0.0303(10) 0.0231(9) -0.0048(8) 0.0000(8) -0.0108(8)
C26A 0.0545(16) 0.0209(11) 0.0611(17) -0.0081(11) 0.0068(13) -0.0044(11)
C27A 0.0552(17) 0.0497(15) 0.0397(14) 0.0125(12) -0.0208(12) -0.0161(13)
C28A 0.0627(18) 0.0464(14) 0.0378(13) -0.0231(11) 0.0197(12) -0.0191(13)
C29A 0.0300(13) 0.0443(14) 0.0585(16) 0.0058(12) 0.0068(11) 0.0101(11)
C30A 0.0418(14) 0.0617(16) 0.0341(12) -0.0119(12) -0.0060(11) -0.0266(12)
Rh1B 0.02151(8) 0.01773(7) 0.01848(7) -0.00389(5) -0.00009(6) -0.00080(6)
N1B 0.0235(9) 0.0312(9) 0.0217(8) -0.0055(7) -0.0016(7) -0.0014(7)
C1B 0.0302(11) 0.0340(11) 0.0315(11) -0.0063(9) -0.0029(9) 0.0056(9)
C2B 0.0332(13) 0.0470(14) 0.0412(13) -0.0117(11) -0.0061(10) 0.0125(11)
C3B 0.0227(11) 0.0681(18) 0.0434(14) -0.0246(13) -0.0069(10) 0.0106(12)
C4B 0.0228(11) 0.0616(16) 0.0259(10) -0.0183(10) -0.0023(8) -0.0071(10)
C5B 0.0228(10) 0.0425(12) 0.0192(9) -0.0090(8) -0.0033(8) -0.0077(9)
C6B 0.0262(12) 0.085(2) 0.0370(13) -0.0227(14) 0.0051(10) -0.0190(13)
C7B 0.0332(11) 0.0240(9) 0.0206(9) -0.0052(8) -0.0034(8) -0.0091(8)
C8B 0.0514(15) 0.0243(10) 0.0308(11) -0.0053(9) -0.0060(10) -0.0087(10)
C9B 0.080(2) 0.0255(11) 0.0335(12) -0.0021(9) -0.0114(13) -0.0209(12)
C10B 0.0696(19) 0.0442(14) 0.0286(12) -0.0049(10) -0.0003(12) -0.0384(14)
C11B 0.0450(14) 0.0471(13) 0.0229(10) -0.0080(9) -0.0029(9) -0.0278(11)
C12B 0.0307(11) 0.0375(11) 0.0177(9) -0.0086(8) -0.0016(8) -0.0146(9)
C13B 0.0402(14) 0.078(2) 0.0303(12) -0.0174(13) 0.0090(10) -0.0362(14)
C14B 0.0206(9) 0.0228(9) 0.0195(9) -0.0052(7) 0.0028(7) -0.0018(7)
C15B 0.0260(10) 0.0224(9) 0.0272(10) -0.0044(8) -0.0005(8) -0.0012(8)
C16B 0.0258(10) 0.0324(11) 0.0252(10) -0.0008(8) -0.0028(8) -0.0008(9)
C17B 0.0244(10) 0.0387(12) 0.0244(10) -0.0119(9) 0.0007(8) -0.0038(9)
C18B 0.0380(12) 0.0281(11) 0.0364(12) -0.0160(9) -0.0015(10) 0.0009(9)
C19B 0.0357(12) 0.0235(10) 0.0272(10) -0.0063(8) -0.0054(9) 0.0028(9)
C20B 0.0433(14) 0.0541(15) 0.0359(13) -0.0186(11) -0.0065(11) -0.0073(12)
F1B1 0.076(4) 0.071(2) 0.037(2) -0.0085(16) -0.024(2) -0.015(2)
F2B1 0.096(4) 0.077(4) 0.072(4) -0.055(3) -0.036(3) 0.025(3)
F3B1 0.052(3) 0.118(5) 0.067(3) -0.034(3) -0.005(2) -0.041(3)
F1B2 0.087(6) 0.081(4) 0.062(5) -0.022(4) -0.049(4) 0.013(4)
F2B2 0.072(4) 0.084(5) 0.034(3) -0.034(3) 0.014(3) -0.023(4)
F3B2 0.083(5) 0.093(5) 0.057(3) -0.017(4) -0.018(4) -0.054(4)
C21B 0.0216(10) 0.0340(11) 0.0208(9) -0.0078(8) 0.0040(7) -0.0015(8)
C22B 0.0349(12) 0.0301(11) 0.0281(11) -0.0064(9) 0.0059(9) 0.0070(9)
C23B 0.0400(13) 0.0295(11) 0.0288(11) -0.0159(9) 0.0065(9) -0.0034(9)
C24B 0.0301(11) 0.0346(11) 0.0196(9) -0.0111(8) -0.0010(8) -0.0026(9)
C25B 0.0263(10) 0.0241(9) 0.0188(9) -0.0043(7) 0.0038(7) -0.0004(8)
C26B 0.0272(12) 0.0623(16) 0.0338(12) -0.0135(11) 0.0001(9) -0.0110(11)
C27B 0.0510(17) 0.0473(15) 0.0553(17) 0.0003(13) 0.0085(13) 0.0253(13)
C28B 0.079(2) 0.0435(15) 0.0601(18) -0.0338(14) 0.0150(16) -0.0164(15)
C29B 0.0443(15) 0.0696(18) 0.0326(13) -0.0133(12) -0.0145(11) -0.0058(13)
C30B 0.0463(14) 0.0267(11) 0.0355(12) -0.0004(9) 0.0076(10) 0.0015(10)

loop_
_atom_type_symbol
_atom_type_description
_atom_type_scat_dispersion_real
_atom_type_scat_dispersion_imag
_atom_type_scat_source
C C 0.0033 0.0016 'International Tables Vol C Tables 4.2.6.8 and 6.1.1.4'
H H 0.0000 0.0000 'International Tables Vol C Tables 4.2.6.8 and 6.1.1.4'
N N 0.0061 0.0033 'International Tables Vol C Tables 4.2.6.8 and 6.1.1.4'
F F 0.0171 0.0103 'International Tables Vol C Tables 4.2.6.8 and 6.1.1.4'
Rh Rh -1.1178 0.9187 'International Tables Vol C Tables 4.2.6.8 and 6.1.1.4'

loop_
_geom_angle_atom_site_label_1
_geom_angle_atom_site_label_2
_geom_angle_atom_site_label_3
_geom_angle
C14A Rh1A C7A 85.85(7)
C14A Rh1A N1A 89.39(7)
C7A Rh1A N1A 80.02(7)
C14A Rh1A C25A 105.87(8)
C7A Rh1A C25A 107.73(7)
N1A Rh1A C25A 163.13(7)
C14A Rh1A C21A 91.57(7)
C7A Rh1A C21A 142.68(8)
N1A Rh1A C21A 137.24(7)
C25A Rh1A C21A 37.75(8)
C14A Rh1A C24A 143.55(8)
C7A Rh1A C24A 99.86(7)
N1A Rh1A C24A 127.05(7)
C25A Rh1A C24A 38.00(8)
C21A Rh1A C24A 62.27(7)
C14A Rh1A C23A 149.88(7)
C7A Rh1A C23A 123.73(7)
N1A Rh1A C23A 100.47(7)
C25A Rh1A C23A 62.70(7)
C21A Rh1A C23A 61.96(7)
C24A Rh1A C23A 36.56(8)
C14A Rh1A C22A 112.59(8)
C7A Rh1A C22A 160.57(8)
N1A Rh1A C22A 105.26(7)
C25A Rh1A C22A 62.58(7)
C21A Rh1A C22A 36.67(7)
C24A Rh1A C22A 61.82(8)
C23A Rh1A C22A 37.39(8)
C1A N1A C5A 117.68(17)
C1A N1A Rh1A 128.36(14)
C5A N1A Rh1A 113.96(12)
N1A C1A C2A 121.95(19)
C3A C2A C1A 120.5(2)
C2A C3A C4A 119.40(19)
C3A C4A C5A 117.46(19)
C3A C4A C6A 124.97(19)
C5A C4A C6A 117.57(19)
N1A C5A C4A 122.99(18)
N1A C5A C12A 115.88(16)
C4A C5A C12A 121.13(18)
C13A C6A C4A 121.6(2)
C8A C7A C12A 116.69(17)
C8A C7A Rh1A 129.87(15)
C12A C7A Rh1A 113.43(13)
C7A C8A C9A 121.6(2)
C10A C9A C8A 121.5(2)
C9A C10A C11A 119.18(19)
C12A C11A C10A 117.78(19)
C12A C11A C13A 118.2(2)
C10A C11A C13A 123.97(19)
C7A C12A C11A 123.31(19)
C7A C12A C5A 116.71(17)
C11A C12A C5A 119.98(18)
C6A C13A C11A 121.5(2)
C19A C14A C15A 116.29(17)
C19A C14A Rh1A 120.78(14)
C15A C14A Rh1A 122.67(14)
C16A C15A C14A 121.65(19)
C17A C16A C15A 120.5(2)
C18A C17A C16A 119.43(19)
C18A C17A C20A 120.6(2)
C16A C17A C20A 120.0(2)
C17A C18A C19A 119.76(19)
C18A C19A C14A 122.37(19)
F1A2 C20A F3A2 116.9(11)
F2A1 C20A F1A1 107.3(3)
F2A1 C20A F3A1 103.6(3)
F1A1 C20A F3A1 103.3(3)
F1A2 C20A F2A2 100.4(11)
F3A2 C20A F2A2 105.1(11)
F1A2 C20A C17A 114.2(6)
F3A2 C20A C17A 114.6(8)
F2A1 C20A C17A 114.9(2)
F1A1 C20A C17A 114.5(3)
F3A1 C20A C17A 112.0(2)
F2A2 C20A C17A 102.8(6)
C22A C21A C25A 108.37(18)
C22A C21A C26A 126.0(2)
C25A C21A C26A 125.6(2)
C22A C21A Rh1A 72.14(11)
C25A C21A Rh1A 69.38(11)
C26A C21A Rh1A 125.65(15)
C21A C22A C23A 108.02(18)
C21A C22A C27A 126.1(2)
C23A C22A C27A 125.3(2)
C21A C22A Rh1A 71.19(11)
C23A C22A Rh1A 71.21(11)
C27A C22A Rh1A 130.08(16)
C24A C23A C22A 108.10(17)
C24A C23A C28A 127.6(2)
C22A C23A C28A 124.3(2)
C24A C23A Rh1A 71.47(11)
C22A C23A Rh1A 71.40(11)
C28A C23A Rh1A 123.49(15)
C23A C24A C25A 108.19(18)
C23A C24A C29A 126.9(2)
C25A C24A C29A 124.9(2)
C23A C24A Rh1A 71.97(12)
C25A C24A Rh1A 69.14(11)
C29A C24A Rh1A 126.22(15)
C21A C25A C24A 107.19(17)
C21A C25A C30A 125.4(2)
C24A C25A C30A 126.2(2)
C21A C25A Rh1A 72.87(11)
C24A C25A Rh1A 72.86(11)
C30A C25A Rh1A 129.66(15)
C7B Rh1B C14B 86.45(7)
C7B Rh1B N1B 80.19(8)
C14B Rh1B N1B 88.17(7)
C7B Rh1B C22B 107.74(8)
C14B Rh1B C22B 104.40(8)
N1B Rh1B C22B 165.32(7)
C7B Rh1B C23B 99.26(8)
C14B Rh1B C23B 142.30(8)
N1B Rh1B C23B 129.53(8)
C22B Rh1B C23B 38.30(8)
C7B Rh1B C21B 143.50(8)
C14B Rh1B C21B 91.04(7)
N1B Rh1B C21B 136.17(7)
C22B Rh1B C21B 38.13(8)
C23B Rh1B C21B 62.51(8)
C7B Rh1B C24B 122.65(8)
C14B Rh1B C24B 150.12(7)
N1B Rh1B C24B 102.40(7)
C22B Rh1B C24B 62.93(8)
C23B Rh1B C24B 36.44(8)
C21B Rh1B C24B 61.94(7)
C7B Rh1B C25B 159.70(7)
C14B Rh1B C25B 112.87(7)
N1B Rh1B C25B 105.61(7)
C22B Rh1B C25B 62.76(8)
C23B Rh1B C25B 61.81(7)
C21B Rh1B C25B 36.39(7)
C24B Rh1B C25B 37.48(7)
C1B N1B C5B 117.54(18)
C1B N1B Rh1B 128.63(15)
C5B N1B Rh1B 113.75(14)
N1B C1B C2B 123.0(2)
C3B C2B C1B 119.7(2)
C2B C3B C4B 119.6(2)
C3B C4B C5B 117.8(2)
C3B C4B C6B 125.0(2)
C5B C4B C6B 117.2(2)
N1B C5B C4B 122.4(2)
N1B C5B C12B 115.40(18)
C4B C5B C12B 122.2(2)
C13B C6B C4B 121.3(2)
C8B C7B C12B 116.30(19)
C8B C7B Rh1B 130.17(17)
C12B C7B Rh1B 113.50(14)
C7B C8B C9B 120.8(2)
C10B C9B C8B 122.0(2)
C9B C10B C11B 119.9(2)
C10B C11B C12B 117.2(2)
C10B C11B C13B 125.2(2)
C12B C11B C13B 117.6(2)
C7B C12B C11B 123.8(2)
C7B C12B C5B 117.14(18)
C11B C12B C5B 119.0(2)
C6B C13B C11B 122.6(2)
C15B C14B C19B 116.22(18)
C15B C14B Rh1B 123.48(14)
C19B C14B Rh1B 119.96(14)
C16B C15B C14B 122.43(18)
C17B C16B C15B 119.93(19)
C16B C17B C18B 119.25(19)
C16B C17B C20B 121.5(2)
C18B C17B C20B 119.2(2)
C19B C18B C17B 120.08(19)
C18B C19B C14B 122.06(19)
F1B2 C20B F2B2 109.2(8)
F3B1 C20B F2B1 107.5(5)
F1B2 C20B F3B2 107.5(6)
F2B2 C20B F3B2 101.0(8)
F3B1 C20B F1B1 104.1(4)
F2B1 C20B F1B1 104.0(5)
F1B2 C20B C17B 115.2(6)
F3B1 C20B C17B 113.4(4)
F2B2 C20B C17B 112.0(7)
F2B1 C20B C17B 114.4(5)
F3B2 C20B C17B 111.0(5)
F1B1 C20B C17B 112.6(4)
C25B C21B C22B 108.24(18)
C25B C21B C26B 126.6(2)
C22B C21B C26B 125.1(2)
C25B C21B Rh1B 72.43(11)
C22B C21B Rh1B 68.37(11)
C26B C21B Rh1B 126.77(14)
C21B C22B C23B 106.99(18)
C21B C22B C27B 125.1(2)
C23B C22B C27B 126.5(2)
C21B C22B Rh1B 73.50(11)
C23B C22B Rh1B 73.30(12)
C27B C22B Rh1B 128.93(16)
C24B C23B C22B 108.29(18)
C24B C23B C28B 127.3(2)
C22B C23B C28B 124.3(2)
C24B C23B Rh1B 72.43(11)
C22B C23B Rh1B 68.40(11)
C28B C23B Rh1B 126.90(17)
C23B C24B C25B 107.98(18)
C23B C24B C29B 127.0(2)
C25B C24B C29B 124.9(2)
C23B C24B Rh1B 71.14(11)
C25B C24B Rh1B 71.35(10)
C29B C24B Rh1B 126.41(16)
C21B C25B C24B 108.29(17)
C21B C25B C30B 125.74(19)
C24B C25B C30B 125.63(19)
C21B C25B Rh1B 71.18(11)
C24B C25B Rh1B 71.17(11)
C30B C25B Rh1B 128.56(14)

loop_
_geom_bond_atom_site_label_1
_geom_bond_atom_site_label_2
_geom_bond_distance
Rh1A C14A 2.0349(19)
Rh1A C7A 2.0478(18)
Rh1A N1A 2.0761(16)
Rh1A C25A 2.1896(19)
Rh1A C21A 2.2357(19)
Rh1A C24A 2.239(2)
Rh1A C23A 2.2455(19)
Rh1A C22A 2.248(2)
N1A C1A 1.351(3)
N1A C5A 1.376(2)
C1A C2A 1.398(3)
C2A C3A 1.374(3)
C3A C4A 1.403(3)
C4A C5A 1.413(3)
C4A C6A 1.431(3)
C5A C12A 1.421(3)
C6A C13A 1.355(3)
C7A C8A 1.368(3)
C7A C12A 1.402(3)
C8A C9A 1.402(3)
C9A C10A 1.371(3)
C10A C11A 1.408(3)
C11A C12A 1.407(3)
C11A C13A 1.435(3)
C14A C19A 1.400(3)
C14A C15A 1.400(3)
C15A C16A 1.385(3)
C16A C17A 1.382(3)
C17A C18A 1.380(3)
C17A C20A 1.485(3)
C18A C19A 1.385(3)
C20A F1A2 1.199(12)
C20A F3A2 1.227(17)
C20A F2A1 1.315(4)
C20A F1A1 1.322(4)
C20A F3A1 1.357(4)
C20A F2A2 1.432(14)
C21A C22A 1.410(3)
C21A C25A 1.432(3)
C21A C26A 1.498(3)
C22A C23A 1.440(3)
C22A C27A 1.507(3)
C23A C24A 1.407(3)
C23A C28A 1.499(3)
C24A C25A 1.443(3)
C24A C29A 1.499(3)
C25A C30A 1.496(3)
Rh1B C7B 2.0246(19)
Rh1B C14B 2.0443(18)
Rh1B N1B 2.0924(17)
Rh1B C22B 2.167(2)
Rh1B C23B 2.232(2)
Rh1B C21B 2.2353(19)
Rh1B C24B 2.2491(19)
Rh1B C25B 2.2515(19)
N1B C1B 1.333(3)
N1B C5B 1.370(3)
C1B C2B 1.395(3)
C2B C3B 1.361(4)
C3B C4B 1.397(4)
C4B C5B 1.409(3)
C4B C6B 1.435(3)
C5B C12B 1.421(3)
C6B C13B 1.334(4)
C7B C8B 1.386(3)
C7B C12B 1.410(3)
C8B C9B 1.410(3)
C9B C10B 1.364(4)
C10B C11B 1.405(4)
C11B C12B 1.416(3)
C11B C13B 1.446(4)
C14B C15B 1.397(3)
C14B C19B 1.399(3)
C15B C16B 1.391(3)
C16B C17B 1.381(3)
C17B C18B 1.390(3)
C17B C20B 1.487(3)
C18B C19B 1.390(3)
C20B F1B2 1.265(11)
C20B F3B1 1.315(6)
C20B F2B2 1.322(13)
C20B F2B1 1.328(8)
C20B F3B2 1.364(9)
C20B F1B1 1.376(6)
C21B C25B 1.401(3)
C21B C22B 1.440(3)
C21B C26B 1.495(3)
C22B C23B 1.444(3)
C22B C27B 1.503(3)
C23B C24B 1.401(3)
C23B C28B 1.503(3)
C24B C25B 1.446(3)
C24B C29B 1.500(3)
C25B C30B 1.505(3)

loop_
_geom_torsion_atom_site_label_1
_geom_torsion_atom_site_label_2
_geom_torsion_atom_site_label_3
_geom_torsion_atom_site_label_4
_geom_torsion
C5A N1A C1A C2A 0.4(3)
Rh1A N1A C1A C2A 180.00(15)
N1A C1A C2A C3A -0.2(3)
C1A C2A C3A C4A -0.3(3)
C2A C3A C4A C5A 0.6(3)
C2A C3A C4A C6A 179.9(2)
C1A N1A C5A C4A -0.1(3)
Rh1A N1A C5A C4A -179.73(14)
C1A N1A C5A C12A -179.68(17)
Rh1A N1A C5A C12A 0.7(2)
C3A C4A C5A N1A -0.4(3)
C6A C4A C5A N1A -179.78(18)
C3A C4A C5A C12A 179.14(18)
C6A C4A C5A C12A -0.2(3)
C3A C4A C6A C13A -179.0(2)
C5A C4A C6A C13A 0.2(3)
C12A C7A C8A C9A -0.9(3)
Rh1A C7A C8A C9A 179.63(15)
C7A C8A C9A C10A 0.8(3)
C8A C9A C10A C11A -0.2(3)
C9A C10A C11A C12A -0.3(3)
C9A C10A C11A C13A 179.5(2)
C8A C7A C12A C11A 0.5(3)
Rh1A C7A C12A C11A 179.99(15)
C8A C7A C12A C5A -179.38(17)
Rh1A C7A C12A C5A 0.2(2)
C10A C11A C12A C7A 0.1(3)
C13A C11A C12A C7A -179.66(18)
C10A C11A C12A C5A 179.97(18)
C13A C11A C12A C5A 0.2(3)
N1A C5A C12A C7A -0.6(3)
C4A C5A C12A C7A 179.83(17)
N1A C5A C12A C11A 179.60(17)
C4A C5A C12A C11A 0.0(3)
C4A C6A C13A C11A -0.1(3)
C12A C11A C13A C6A -0.1(3)
C10A C11A C13A C6A -179.9(2)
C19A C14A C15A C16A -0.7(3)
Rh1A C14A C15A C16A 173.49(16)
C14A C15A C16A C17A -0.5(3)
C15A C16A C17A C18A 0.8(3)
C15A C16A C17A C20A -178.8(2)
C16A C17A C18A C19A 0.3(3)
C20A C17A C18A C19A 179.9(2)
C17A C18A C19A C14A -1.7(3)
C15A C14A C19A C18A 1.8(3)
Rh1A C14A C19A C18A -172.50(16)
C18A C17A C20A F1A2 -153.6(11)
C16A C17A C20A F1A2 26.0(11)
C18A C17A C20A F3A2 -14.8(12)
C16A C17A C20A F3A2 164.8(12)
C18A C17A C20A F2A1 26.0(4)
C16A C17A C20A F2A1 -154.5(3)
C18A C17A C20A F1A1 150.8(3)
C16A C17A C20A F1A1 -29.6(4)
C18A C17A C20A F3A1 -91.9(3)
C16A C17A C20A F3A1 87.6(4)
C18A C17A C20A F2A2 98.7(10)
C16A C17A C20A F2A2 -81.8(10)
C25A C21A C22A C23A 1.8(2)
C26A C21A C22A C23A -176.4(2)
Rh1A C21A C22A C23A 62.05(14)
C25A C21A C22A C27A 173.4(2)
C26A C21A C22A C27A -4.9(4)
Rh1A C21A C22A C27A -126.4(2)
C25A C21A C22A Rh1A -60.21(14)
C26A C21A C22A Rh1A 121.5(2)
C21A C22A C23A C24A 0.4(2)
C27A C22A C23A C24A -171.2(2)
Rh1A C22A C23A C24A 62.43(14)
C21A C22A C23A C28A 179.59(19)
C27A C22A C23A C28A 8.0(3)
Rh1A C22A C23A C28A -118.4(2)
C21A C22A C23A Rh1A -62.04(14)
C27A C22A C23A Rh1A 126.3(2)
C22A C23A C24A C25A -2.5(2)
C28A C23A C24A C25A 178.4(2)
Rh1A C23A C24A C25A 59.93(13)
C22A C23A C24A C29A 175.4(2)
C28A C23A C24A C29A -3.7(3)
Rh1A C23A C24A C29A -122.2(2)
C22A C23A C24A Rh1A -62.39(14)
C28A C23A C24A Rh1A 118.4(2)
C22A C21A C25A C24A -3.3(2)
C26A C21A C25A C24A 175.0(2)
Rh1A C21A C25A C24A -65.28(13)
C22A C21A C25A C30A -171.2(2)
C26A C21A C25A C30A 7.1(3)
Rh1A C21A C25A C30A 126.9(2)
C22A C21A C25A Rh1A 61.95(14)
C26A C21A C25A Rh1A -119.8(2)
C23A C24A C25A C21A 3.6(2)
C29A C24A C25A C21A -174.4(2)
Rh1A C24A C25A C21A 65.29(13)
C23A C24A C25A C30A 171.27(19)
C29A C24A C25A C30A -6.7(3)
Rh1A C24A C25A C30A -127.0(2)
C23A C24A C25A Rh1A -61.72(14)
C29A C24A C25A Rh1A 120.3(2)
C5B N1B C1B C2B 0.1(3)
Rh1B N1B C1B C2B -176.47(17)
N1B C1B C2B C3B 0.4(4)
C1B C2B C3B C4B -0.9(4)
C2B C3B C4B C5B 1.0(3)
C2B C3B C4B C6B -179.1(2)
C1B N1B C5B C4B 0.1(3)
Rh1B N1B C5B C4B 177.11(15)
C1B N1B C5B C12B -178.87(18)
Rh1B N1B C5B C12B -1.8(2)
C3B C4B C5B N1B -0.6(3)
C6B C4B C5B N1B 179.47(19)
C3B C4B C5B C12B 178.24(19)
C6B C4B C5B C12B -1.7(3)
C3B C4B C6B C13B -178.8(2)
C5B C4B C6B C13B 1.1(3)
C12B C7B C8B C9B 0.2(3)
Rh1B C7B C8B C9B 177.96(16)
C7B C8B C9B C10B -0.4(3)
C8B C9B C10B C11B 0.5(4)
C9B C10B C11B C12B -0.5(3)
C9B C10B C11B C13B -178.9(2)
C8B C7B C12B C11B -0.3(3)
Rh1B C7B C12B C11B -178.37(15)
C8B C7B C12B C5B 177.78(18)
Rh1B C7B C12B C5B -0.3(2)
C10B C11B C12B C7B 0.4(3)
C13B C11B C12B C7B 178.96(19)
C10B C11B C12B C5B -177.63(19)
C13B C11B C12B C5B 0.9(3)
N1B C5B C12B C7B 1.4(3)
C4B C5B C12B C7B -177.49(18)
N1B C5B C12B C11B 179.59(17)
C4B C5B C12B C11B 0.7(3)
C4B C6B C13B C11B 0.6(4)
C10B C11B C13B C6B 176.9(2)
C12B C11B C13B C6B -1.6(3)
C19B C14B C15B C16B 0.0(3)
Rh1B C14B C15B C16B 173.19(15)
C14B C15B C16B C17B -1.4(3)
C15B C16B C17B C18B 1.5(3)
C15B C16B C17B C20B -176.4(2)
C16B C17B C18B C19B -0.1(3)
C20B C17B C18B C19B 177.8(2)
C17B C18B C19B C14B -1.4(3)
C15B C14B C19B C18B 1.4(3)
Rh1B C14B C19B C18B -172.03(17)
C16B C17B C20B F1B2 4.7(11)
C18B C17B C20B F1B2 -173.2(11)
C16B C17B C20B F3B1 95.9(7)
C18B C17B C20B F3B1 -81.9(7)
C16B C17B C20B F2B2 -120.9(7)
C18B C17B C20B F2B2 61.3(7)
C16B C17B C20B F2B1 -140.4(6)
C18B C17B C20B F2B1 41.8(7)
C16B C17B C20B F3B2 127.1(10)
C18B C17B C20B F3B2 -50.8(10)
C16B C17B C20B F1B1 -21.9(5)
C18B C17B C20B F1B1 160.2(5)
C25B C21B C22B C23B 4.4(2)
C26B C21B C22B C23B -173.27(19)
Rh1B C21B C22B C23B 66.18(14)
C25B C21B C22B C27B 171.8(2)
C26B C21B C22B C27B -5.8(3)
Rh1B C21B C22B C27B -126.4(2)
C25B C21B C22B Rh1B -61.80(14)
C26B C21B C22B Rh1B 120.6(2)
C21B C22B C23B C24B -4.5(2)
C27B C22B C23B C24B -171.8(2)
Rh1B C22B C23B C24B 61.79(15)
C21B C22B C23B C28B 172.9(2)
C27B C22B C23B C28B 5.7(4)
Rh1B C22B C23B C28B -120.8(2)
C21B C22B C23B Rh1B -66.31(14)
C27B C22B C23B Rh1B 126.4(2)
C22B C23B C24B C25B 3.0(2)
C28B C23B C24B C25B -174.4(2)
Rh1B C23B C24B C25B 62.21(13)
C22B C23B C24B C29B 178.9(2)
C28B C23B C24B C29B 1.5(4)
Rh1B C23B C24B C29B -121.9(2)
C22B C23B C24B Rh1B -59.25(14)
C28B C23B C24B Rh1B 123.4(2)
C22B C21B C25B C24B -2.6(2)
C26B C21B C25B C24B 175.00(19)
Rh1B C21B C25B C24B -61.85(13)
C22B C21B C25B C30B -176.29(19)
C26B C21B C25B C30B 1.3(3)
Rh1B C21B C25B C30B 124.5(2)
C22B C21B C25B Rh1B 59.24(14)
C26B C21B C25B Rh1B -123.2(2)
C23B C24B C25B C21B -0.2(2)
C29B C24B C25B C21B -176.3(2)
Rh1B C24B C25B C21B 61.85(13)
C23B C24B C25B C30B 173.47(19)
C29B C24B C25B C30B -2.6(3)
Rh1B C24B C25B C30B -124.5(2)
C23B C24B C25B Rh1B -62.07(14)
C29B C24B C25B Rh1B 121.9(2)
